data_7007613
loop_
_publ_author_name
'Cheng, Yanxiang'
'Doyle, David J.'
'Hitchcock, Peter B.'
'Lappert, Michael F.'

_publ_section_title
;
 The beta-dialdiminato ligand [{N(C6H3Pri(2)-2,6)C(H)}2CPh]-: the
 conjugate acid and Li, Al, Ga and In derivatives.
;
_journal_issue 37
_journal_name_full 'Dalton transactions (Cambridge, England : 2003)'
_journal_page_first 4449
_journal_page_last 4460
_journal_paper_doi 10.1039/b607782j
_journal_year 2006
_chemical_compound_source 'synthesis as described'
_chemical_formula_moiety 'C33 H41 Al1 Cl2 N2'
_chemical_formula_sum 'C33 H41 Al Cl2 N2'
_chemical_formula_weight 563.56
_chemical_name_systematic
;
?
;
_space_group_IT_number 14
_symmetry_cell_setting monoclinic
_symmetry_Int_Tables_number 14
_symmetry_space_group_name_Hall '-P 2yn'
_symmetry_space_group_name_H-M 'P 1 21/n 1'
_atom_sites_solution_hydrogens geom
_atom_sites_solution_primary direct
_atom_sites_solution_secondary difmap
_audit_conform_dict_location ftp://ftp.iucr.org/pub/cif_core.dic
_audit_conform_dict_name cif_core.dic
_audit_conform_dict_version 2.2
_audit_creation_date 2003-07-03T16:09:39-00:00
_audit_creation_method 'WinGX routine CIF_UPDATE'
_cell_angle_alpha 90
_cell_angle_beta 98.394(1)
_cell_angle_gamma 90
_cell_formula_units_Z 4
_cell_length_a 10.0584(1)
_cell_length_b 11.9404(1)
_cell_length_c 26.9485(3)
_cell_measurement_reflns_used 24299
_cell_measurement_temperature 173(2)
_cell_measurement_theta_max 25.028
_cell_measurement_theta_min 3.705
_cell_measurement_wavelength 0.71073
_cell_volume 3201.88(6)
_computing_cell_refinement 'HKL Scalepack (Otwinowski & Minor 1997)'
_computing_data_collection 'Collect (Nonius BV, 1997-2000)'
_computing_data_reduction 'HKL Denzo and Scalepack (Otwinowski & Minor 1997)'
_computing_molecular_graphics 'Ortep-3 for Windows (Farrugia, 1997)'
_computing_publication_material 'WinGX publication routines (Farrugia, 1999)'
_computing_structure_refinement 'SHELXL-97 (Sheldrick, 1997)'
_computing_structure_solution 'SHELXS-97 (Sheldrick, 1997)'
_diffrn_ambient_temperature 173(2)
_diffrn_detector 'CCD plate'
_diffrn_measured_fraction_theta_full 0.988
_diffrn_measured_fraction_theta_max 0.988
_diffrn_measurement_device '95mm CCD camera on \k-goniostat'
_diffrn_measurement_device_type KappaCCD
_diffrn_measurement_method 'CCD rotation images, thick slices'
_diffrn_orient_matrix_type 'by Nonius Collect from scalepack cell'
_diffrn_orient_matrix_UB_11 0.797134E-1
_diffrn_orient_matrix_UB_12 0.42401E-1
_diffrn_orient_matrix_UB_13 0.168999E-1
_diffrn_orient_matrix_UB_21 0.43721E-2
_diffrn_orient_matrix_UB_22 -0.50365E-1
_diffrn_orient_matrix_UB_23 0.298421E-1
_diffrn_orient_matrix_UB_31 0.610415E-1
_diffrn_orient_matrix_UB_32 -0.517636E-1
_diffrn_orient_matrix_UB_33 -0.151926E-1
_diffrn_radiation_monochromator graphite
_diffrn_radiation_probe x-ray
_diffrn_radiation_type MoK\a
_diffrn_radiation_wavelength 0.71073
_diffrn_reflns_av_R_equivalents 0.0547
_diffrn_reflns_av_unetI/netI 0.032
_diffrn_reflns_limit_h_max 11
_diffrn_reflns_limit_h_min -11
_diffrn_reflns_limit_k_max 14
_diffrn_reflns_limit_k_min -11
_diffrn_reflns_limit_l_max 31
_diffrn_reflns_limit_l_min -32
_diffrn_reflns_number 28547
_diffrn_reflns_theta_full 25.02
_diffrn_reflns_theta_max 25.02
_diffrn_reflns_theta_min 3.71
_diffrn_source 'Enraf Nonius FR590'
_exptl_absorpt_coefficient_mu 0.254
_exptl_absorpt_correction_type none
_exptl_crystal_colour colourless
_exptl_crystal_density_diffrn 1.169
_exptl_crystal_density_method 'not measured'
_exptl_crystal_description prism
_exptl_crystal_F_000 1200
_exptl_crystal_size_max 0.3
_exptl_crystal_size_mid 0.3
_exptl_crystal_size_min 0.25
_refine_diff_density_max 0.242
_refine_diff_density_min -0.201
_refine_diff_density_rms 0.037
_refine_ls_extinction_method none
_refine_ls_goodness_of_fit_ref 1.039
_refine_ls_hydrogen_treatment riding
_refine_ls_matrix_type full
_refine_ls_number_parameters 343
_refine_ls_number_reflns 5581
_refine_ls_number_restraints 0
_refine_ls_restrained_S_all 1.039
_refine_ls_R_factor_all 0.044
_refine_ls_R_factor_gt 0.0356
_refine_ls_shift/su_max 0.001
_refine_ls_shift/su_mean 0
_refine_ls_structure_factor_coef Fsqd
_refine_ls_weighting_details 'calc w=1/[\s^2^(Fo^2^)+(0.0347P)^2^+1.5984P] where P=(Fo^2^+2Fc^2^)/3'
_refine_ls_weighting_scheme calc
_refine_ls_wR_factor_gt 0.0862
_refine_ls_wR_factor_ref 0.0911
_reflns_number_gt 4826
_reflns_number_total 5581
_reflns_threshold_expression >2sigma(I)
_cod_data_source_file b607782j.txt
_cod_data_source_block (4)-jul203
_cod_original_cell_volume 3201.88(5)
_cod_original_sg_symbol_H-M P2(1)/n
_cod_original_formula_sum 'C33 H41 Al1 Cl2 N2'
_cod_database_code 7007613

loop_
_symmetry_equiv_pos_as_xyz
'x, y, z'
'-x+1/2, y+1/2, -z+1/2'
'-x, -y, -z'
'x-1/2, -y-1/2, z-1/2'

loop_
_atom_site_label
_atom_site_type_symbol
_atom_site_fract_x
_atom_site_fract_y
_atom_site_fract_z
_atom_site_U_iso_or_equiv
_atom_site_adp_type
_atom_site_occupancy
_atom_site_symmetry_multiplicity
_atom_site_calc_flag
_atom_site_refinement_flags
_atom_site_disorder_assembly
_atom_site_disorder_group
Al Al 0.51700(4) 0.76500(4) 0.116527(17) 0.02420(12) Uani 1 1 d . . .
Cl1 Cl 0.69470(4) 0.82138(4) 0.090759(18) 0.04376(14) Uani 1 1 d . . .
Cl2 Cl 0.55205(5) 0.60820(4) 0.152512(16) 0.03919(13) Uani 1 1 d . . .
N1 N 0.44797(12) 0.87105(11) 0.15764(4) 0.0227(3) Uani 1 1 d . . .
N2 N 0.37023(13) 0.76520(11) 0.06459(5) 0.0236(3) Uani 1 1 d . . .
C1 C 0.35400(15) 0.94411(13) 0.13909(6) 0.0240(3) Uani 1 1 d . . .
H1 H 0.3347 1.003 0.1606 0.029 Uiso 1 1 calc R . .
C2 C 0.28096(15) 0.94229(13) 0.09082(6) 0.0234(3) Uani 1 1 d . . .
C3 C 0.28597(15) 0.85160(13) 0.05851(6) 0.0238(3) Uani 1 1 d . . .
H3 H 0.222 0.8516 0.0288 0.029 Uiso 1 1 calc R . .
C4 C 0.18238(15) 1.03266(14) 0.07445(6) 0.0265(4) Uani 1 1 d . . .
C5 C 0.09383(17) 1.07324(16) 0.10545(7) 0.0378(4) Uani 1 1 d . . .
H5 H 0.094 1.0415 0.1378 0.045 Uiso 1 1 calc R . .
C6 C 0.00581(19) 1.15919(18) 0.08967(7) 0.0466(5) Uani 1 1 d . . .
H6 H -0.0534 1.1862 0.1114 0.056 Uiso 1 1 calc R . .
C7 C 0.00299(19) 1.20626(16) 0.04266(7) 0.0429(5) Uani 1 1 d . . .
H7 H -0.0567 1.2662 0.0322 0.052 Uiso 1 1 calc R . .
C8 C 0.08752(19) 1.16540(16) 0.01118(7) 0.0420(5) Uani 1 1 d . . .
H8 H 0.085 1.1963 -0.0214 0.05 Uiso 1 1 calc R . .
C9 C 0.17623(17) 1.07953(15) 0.02681(6) 0.0338(4) Uani 1 1 d . . .
H9 H 0.234 1.052 0.0047 0.041 Uiso 1 1 calc R . .
C10 C 0.49121(15) 0.87647(13) 0.21170(5) 0.0243(3) Uani 1 1 d . . .
C11 C 0.60278(16) 0.94175(15) 0.23091(6) 0.0306(4) Uani 1 1 d . . .
C12 C 0.64115(18) 0.94191(17) 0.28288(6) 0.0378(4) Uani 1 1 d . . .
H12 H 0.7169 0.9848 0.297 0.045 Uiso 1 1 calc R . .
C13 C 0.57166(19) 0.88136(17) 0.31403(6) 0.0398(4) Uani 1 1 d . . .
H13 H 0.5998 0.8826 0.3492 0.048 Uiso 1 1 calc R . .
C14 C 0.46110(18) 0.81873(16) 0.29432(6) 0.0344(4) Uani 1 1 d . . .
H14 H 0.4135 0.7776 0.3162 0.041 Uiso 1 1 calc R . .
C15 C 0.41828(16) 0.81490(14) 0.24298(6) 0.0269(4) Uani 1 1 d . . .
C16 C 0.67885(18) 1.01448(17) 0.19850(7) 0.0414(5) Uani 1 1 d . . .
H16 H 0.6408 1.0004 0.1627 0.05 Uiso 1 1 calc R . .
C17 C 0.8281(2) 0.9848(3) 0.20523(9) 0.0720(8) Uani 1 1 d . . .
H17A H 0.874 1.0331 0.1837 0.108 Uiso 1 1 calc R . .
H17B H 0.8387 0.9063 0.1959 0.108 Uiso 1 1 calc R . .
H17C H 0.8673 0.996 0.2404 0.108 Uiso 1 1 calc R . .
C18 C 0.6575(3) 1.1381(2) 0.20958(9) 0.0719(8) Uani 1 1 d . . .
H18A H 0.7065 1.1844 0.1883 0.108 Uiso 1 1 calc R . .
H18B H 0.6908 1.1535 0.2449 0.108 Uiso 1 1 calc R . .
H18C H 0.5614 1.1558 0.2026 0.108 Uiso 1 1 calc R . .
C19 C 0.29127(17) 0.74983(15) 0.22283(6) 0.0317(4) Uani 1 1 d . . .
H19 H 0.2909 0.7389 0.186 0.038 Uiso 1 1 calc R . .
C20 C 0.16599(19) 0.81673(19) 0.22941(9) 0.0515(5) Uani 1 1 d . . .
H20A H 0.0857 0.7736 0.2162 0.077 Uiso 1 1 calc R . .
H20B H 0.1661 0.8877 0.2112 0.077 Uiso 1 1 calc R . .
H20C H 0.1656 0.8319 0.2651 0.077 Uiso 1 1 calc R . .
C21 C 0.2866(2) 0.63437(18) 0.24643(8) 0.0503(5) Uani 1 1 d . . .
H21A H 0.2035 0.5963 0.2321 0.075 Uiso 1 1 calc R . .
H21B H 0.2892 0.6422 0.2828 0.075 Uiso 1 1 calc R . .
H21C H 0.3641 0.5903 0.2396 0.075 Uiso 1 1 calc R . .
C22 C 0.33557(15) 0.67313(13) 0.02956(6) 0.0254(3) Uani 1 1 d . . .
C23 C 0.37940(17) 0.67567(15) -0.01777(6) 0.0301(4) Uani 1 1 d . . .
C24 C 0.33888(19) 0.58738(16) -0.05036(7) 0.0388(4) Uani 1 1 d . . .
H24 H 0.367 0.5863 -0.0825 0.047 Uiso 1 1 calc R . .
C25 C 0.2594(2) 0.50179(17) -0.03725(7) 0.0446(5) Uani 1 1 d . . .
H25 H 0.2336 0.4426 -0.0602 0.054 Uiso 1 1 calc R . .
C26 C 0.2170(2) 0.50181(16) 0.00939(7) 0.0412(5) Uani 1 1 d . . .
H26 H 0.161 0.4429 0.0179 0.049 Uiso 1 1 calc R . .
C27 C 0.25512(16) 0.58668(14) 0.04394(6) 0.0304(4) Uani 1 1 d . . .
C28 C 0.4635(2) 0.77012(17) -0.03414(7) 0.0406(5) Uani 1 1 d . . .
H28 H 0.5152 0.8046 -0.0034 0.049 Uiso 1 1 calc R . .
C29 C 0.5635(2) 0.7296(2) -0.06746(9) 0.0572(6) Uani 1 1 d . . .
H29A H 0.6159 0.7934 -0.0769 0.086 Uiso 1 1 calc R . .
H29B H 0.5149 0.695 -0.0978 0.086 Uiso 1 1 calc R . .
H29C H 0.6241 0.6745 -0.0492 0.086 Uiso 1 1 calc R . .
C30 C 0.3756(3) 0.8613(2) -0.06230(10) 0.0733(8) Uani 1 1 d . . .
H30A H 0.433 0.9213 -0.0721 0.11 Uiso 1 1 calc R . .
H30B H 0.3148 0.892 -0.0404 0.11 Uiso 1 1 calc R . .
H30C H 0.3229 0.8291 -0.0924 0.11 Uiso 1 1 calc R . .
C31 C 0.20674(18) 0.58563(16) 0.09497(6) 0.0350(4) Uani 1 1 d . . .
H31 H 0.2711 0.6327 0.1179 0.042 Uiso 1 1 calc R . .
C32 C 0.0688(2) 0.6406(2) 0.09223(8) 0.0610(7) Uani 1 1 d . . .
H32A H 0.0405 0.6396 0.1255 0.092 Uiso 1 1 calc R . .
H32B H 0.0034 0.5993 0.0685 0.092 Uiso 1 1 calc R . .
H32C H 0.0739 0.7182 0.0809 0.092 Uiso 1 1 calc R . .
C33 C 0.2085(3) 0.46976(19) 0.11816(9) 0.0675(7) Uani 1 1 d . . .
H33A H 0.1772 0.4744 0.1509 0.101 Uiso 1 1 calc R . .
H33B H 0.3002 0.44 0.1225 0.101 Uiso 1 1 calc R . .
H33C H 0.1491 0.42 0.0961 0.101 Uiso 1 1 calc R . .

loop_
_atom_site_aniso_label
_atom_site_aniso_U_11
_atom_site_aniso_U_22
_atom_site_aniso_U_33
_atom_site_aniso_U_23
_atom_site_aniso_U_13
_atom_site_aniso_U_12
Al 0.0221(2) 0.0286(3) 0.0210(2) -0.00076(19) -0.00018(18) 0.0033(2)
Cl1 0.0302(2) 0.0592(3) 0.0441(3) -0.0048(2) 0.01285(19) -0.0038(2)
Cl2 0.0434(3) 0.0348(3) 0.0367(2) 0.00634(19) -0.00311(19) 0.0123(2)
N1 0.0212(6) 0.0269(7) 0.0190(6) 0.0001(5) -0.0004(5) -0.0004(5)
N2 0.0256(7) 0.0237(7) 0.0207(6) -0.0015(5) 0.0003(5) 0.0008(6)
C1 0.0225(8) 0.0247(8) 0.0247(8) -0.0010(6) 0.0033(6) -0.0015(6)
C2 0.0211(8) 0.0257(9) 0.0229(8) 0.0009(6) 0.0012(6) 0.0001(6)
C3 0.0212(8) 0.0280(9) 0.0210(8) 0.0026(6) -0.0010(6) -0.0025(7)
C4 0.0219(8) 0.0267(9) 0.0286(8) -0.0041(7) -0.0040(6) 0.0005(7)
C5 0.0330(9) 0.0482(11) 0.0298(9) -0.0075(8) -0.0033(7) 0.0106(8)
C6 0.0359(10) 0.0568(13) 0.0435(11) -0.0194(10) -0.0063(8) 0.0180(9)
C7 0.0353(10) 0.0346(10) 0.0516(12) -0.0084(9) -0.0181(9) 0.0114(8)
C8 0.0375(10) 0.0413(11) 0.0433(11) 0.0090(9) -0.0075(8) 0.0052(9)
C9 0.0305(9) 0.0357(10) 0.0340(9) 0.0048(8) 0.0008(7) 0.0045(8)
C10 0.0237(8) 0.0282(9) 0.0199(8) -0.0028(6) -0.0007(6) 0.0042(7)
C11 0.0268(8) 0.0380(10) 0.0262(8) -0.0039(7) 0.0008(7) -0.0019(7)
C12 0.0318(9) 0.0517(12) 0.0276(9) -0.0064(8) -0.0039(7) -0.0083(8)
C13 0.0445(11) 0.0526(12) 0.0205(8) -0.0026(8) -0.0017(7) -0.0025(9)
C14 0.0395(10) 0.0402(11) 0.0239(8) 0.0028(7) 0.0054(7) -0.0015(8)
C15 0.0266(8) 0.0295(9) 0.0242(8) -0.0008(7) 0.0020(6) 0.0029(7)
C16 0.0387(10) 0.0563(13) 0.0286(9) -0.0050(9) 0.0027(8) -0.0206(9)
C17 0.0350(11) 0.135(3) 0.0465(13) -0.0047(14) 0.0081(10) -0.0243(14)
C18 0.109(2) 0.0547(15) 0.0540(14) -0.0031(12) 0.0174(14) -0.0351(15)
C19 0.0329(9) 0.0362(10) 0.0260(8) -0.0008(7) 0.0048(7) -0.0054(7)
C20 0.0318(10) 0.0523(13) 0.0699(15) -0.0043(11) 0.0059(10) -0.0031(9)
C21 0.0536(13) 0.0419(12) 0.0544(13) 0.0078(10) 0.0047(10) -0.0117(10)
C22 0.0249(8) 0.0256(9) 0.0237(8) -0.0028(6) -0.0034(6) 0.0017(7)
C23 0.0308(9) 0.0327(10) 0.0257(8) -0.0027(7) 0.0006(7) 0.0004(7)
C24 0.0445(11) 0.0434(11) 0.0289(9) -0.0097(8) 0.0072(8) -0.0054(9)
C25 0.0551(12) 0.0401(11) 0.0384(11) -0.0149(9) 0.0064(9) -0.0116(10)
C26 0.0467(11) 0.0371(11) 0.0394(10) -0.0059(8) 0.0049(8) -0.0159(9)
C27 0.0306(9) 0.0317(10) 0.0279(9) -0.0013(7) 0.0005(7) -0.0015(7)
C28 0.0520(12) 0.0453(12) 0.0242(9) -0.0052(8) 0.0048(8) -0.0134(9)
C29 0.0428(12) 0.0723(16) 0.0589(14) 0.0001(12) 0.0156(10) -0.0099(11)
C30 0.101(2) 0.0573(15) 0.0721(17) 0.0245(13) 0.0476(15) 0.0179(14)
C31 0.0370(10) 0.0385(10) 0.0292(9) -0.0014(8) 0.0039(7) -0.0082(8)
C32 0.0362(11) 0.103(2) 0.0444(12) 0.0000(12) 0.0081(9) 0.0042(12)
C33 0.112(2) 0.0468(14) 0.0498(13) 0.0035(11) 0.0336(13) -0.0140(14)

loop_
_atom_type_symbol
_atom_type_description
_atom_type_scat_dispersion_real
_atom_type_scat_dispersion_imag
_atom_type_scat_source
C C 0.0033 0.0016 'International Tables Vol C Tables 4.2.6.8 and 6.1.1.4'
H H 0 0 'International Tables Vol C Tables 4.2.6.8 and 6.1.1.4'
Al Al 0.0645 0.0514 'International Tables Vol C Tables 4.2.6.8 and 6.1.1.4'
Cl Cl 0.1484 0.1585 'International Tables Vol C Tables 4.2.6.8 and 6.1.1.4'
N N 0.0061 0.0033 'International Tables Vol C Tables 4.2.6.8 and 6.1.1.4'

loop_
_geom_angle_atom_site_label_1
_geom_angle_atom_site_label_2
_geom_angle_atom_site_label_3
_geom_angle
_geom_angle_site_symmetry_1
_geom_angle_site_symmetry_3
_geom_angle_publ_flag
N2 Al N1 96.91(6) . . ?
N2 Al Cl2 113.75(5) . . ?
N1 Al Cl2 112.16(5) . . ?
N2 Al Cl1 111.34(5) . . ?
N1 Al Cl1 112.37(5) . . ?
Cl2 Al Cl1 109.84(3) . . ?
C1 N1 C10 115.99(13) . . ?
C1 N1 Al 121.59(10) . . ?
C10 N1 Al 122.41(10) . . ?
C3 N2 C22 114.67(12) . . ?
C3 N2 Al 120.64(10) . . ?
C22 N2 Al 124.66(10) . . ?
N1 C1 C2 126.03(15) . . ?
C3 C2 C1 122.07(14) . . ?
C3 C2 C4 117.46(13) . . ?
C1 C2 C4 120.10(14) . . ?
N2 C3 C2 127.28(14) . . ?
C9 C4 C5 117.78(15) . . ?
C9 C4 C2 120.15(15) . . ?
C5 C4 C2 122.06(15) . . ?
C6 C5 C4 120.71(18) . . ?
C5 C6 C7 120.71(18) . . ?
C8 C7 C6 119.29(17) . . ?
C7 C8 C9 120.28(18) . . ?
C8 C9 C4 121.19(17) . . ?
C11 C10 C15 122.00(14) . . ?
C11 C10 N1 119.93(14) . . ?
C15 C10 N1 118.07(13) . . ?
C12 C11 C10 117.38(16) . . ?
C12 C11 C16 119.20(15) . . ?
C10 C11 C16 123.37(14) . . ?
C13 C12 C11 121.40(16) . . ?
C12 C13 C14 120.20(16) . . ?
C13 C14 C15 121.11(17) . . ?
C14 C15 C10 117.89(15) . . ?
C14 C15 C19 119.56(15) . . ?
C10 C15 C19 122.47(14) . . ?
C11 C16 C17 111.64(18) . . ?
C11 C16 C18 110.11(17) . . ?
C17 C16 C18 111.4(2) . . ?
C21 C19 C20 110.47(16) . . ?
C21 C19 C15 112.83(15) . . ?
C20 C19 C15 110.81(15) . . ?
C27 C22 C23 122.41(15) . . ?
C27 C22 N2 118.01(14) . . ?
C23 C22 N2 119.55(14) . . ?
C24 C23 C22 116.90(16) . . ?
C24 C23 C28 120.27(15) . . ?
C22 C23 C28 122.80(15) . . ?
C25 C24 C23 121.84(16) . . ?
C24 C25 C26 120.04(17) . . ?
C25 C26 C27 121.07(17) . . ?
C26 C27 C22 117.73(16) . . ?
C26 C27 C31 120.30(16) . . ?
C22 C27 C31 121.95(15) . . ?
C23 C28 C29 112.40(17) . . ?
C23 C28 C30 111.58(17) . . ?
C29 C28 C30 108.46(17) . . ?
C33 C31 C27 113.16(16) . . ?
C33 C31 C32 111.56(19) . . ?
C27 C31 C32 111.13(15) . . ?

loop_
_geom_bond_atom_site_label_1
_geom_bond_atom_site_label_2
_geom_bond_distance
_geom_bond_site_symmetry_2
_geom_bond_publ_flag
Al N2 1.8801(13) . ?
Al N1 1.8808(14) . ?
Al Cl2 2.1143(7) . ?
Al Cl1 2.1195(6) . ?
N1 C1 1.329(2) . ?
N1 C10 1.4597(19) . ?
N2 C3 1.330(2) . ?
N2 C22 1.4579(19) . ?
C1 C2 1.398(2) . ?
C2 C3 1.395(2) . ?
C2 C4 1.488(2) . ?
C4 C9 1.394(2) . ?
C4 C5 1.394(2) . ?
C5 C6 1.381(3) . ?
C6 C7 1.382(3) . ?
C7 C8 1.375(3) . ?
C8 C9 1.384(2) . ?
C10 C11 1.402(2) . ?
C10 C15 1.404(2) . ?
C11 C12 1.397(2) . ?
C11 C16 1.516(2) . ?
C12 C13 1.374(3) . ?
C13 C14 1.380(3) . ?
C14 C15 1.388(2) . ?
C15 C19 1.526(2) . ?
C16 C17 1.527(3) . ?
C16 C18 1.528(3) . ?
C19 C21 1.522(3) . ?
C19 C20 1.524(3) . ?
C22 C27 1.401(2) . ?
C22 C23 1.409(2) . ?
C23 C24 1.394(2) . ?
C23 C28 1.514(3) . ?
C24 C25 1.375(3) . ?
C25 C26 1.385(3) . ?
C26 C27 1.392(2) . ?
C27 C31 1.524(2) . ?
C28 C29 1.522(3) . ?
C28 C30 1.532(3) . ?
C31 C33 1.517(3) . ?
C31 C32 1.527(3) . ?
